data_4073056
loop_
_publ_author_name
'Batsanov, Andrei S.'
'H\'erault, Damien'
'Howard, Judith A. K.'
'Patrick, Leonard G. F.'
'Probert, Michael R.'
'Whiting, Andrew'

_publ_section_title
;
 Synthesis and Structure of Planar Chiral, Bifunctional Aminoboronic Acid
 Ferrocene Derivatives
;
_journal_issue 9
_journal_name_full Organometallics
_journal_page_first 2414
_journal_paper_doi 10.1021/om070038l
_journal_volume 26
_journal_year 2007
_chemical_absolute_configuration ad
_chemical_formula_moiety 'C17 H24 B Fe N O3'
_chemical_formula_sum 'C17 H24 B Fe N O3'
_chemical_formula_weight 357.03
_chemical_name_systematic ' (pR)-2-(N,N-di-isopropyl-amido)ferrocenylboronic acid   '
_space_group_IT_number 19
_symmetry_cell_setting orthorhombic
_symmetry_space_group_name_Hall 'P 2ac 2ab'
_symmetry_space_group_name_H-M 'P 21 21 21'
_atom_sites_solution_hydrogens geom
_atom_sites_solution_primary direct
_atom_sites_solution_secondary difmap
_audit_creation_method SHELXL-97
_cell_angle_alpha 90.00
_cell_angle_beta 90.00
_cell_angle_gamma 90.00
_cell_formula_units_Z 4
_cell_length_a 8.1087(8)
_cell_length_b 12.016(1)
_cell_length_c 17.531(2)
_cell_measurement_temperature 120(2)
_cell_volume 1708.1(3)
_computing_cell_refinement 'SAINT version 6.02A (Bruker, 2001)'
_computing_data_collection 'SMART version 5.625 (Bruker, 2001)'
_computing_data_reduction 'SAINT version 6.02A (Bruker, 2001)'
_computing_molecular_graphics 'SHELXTL version 6.14 (Bruker, 2003)'
_computing_publication_material 'SHELXTL version 6.14 (Bruker, 2003)'
_computing_structure_refinement 'SHELXTL version 6.14 (Bruker, 2003)'
_computing_structure_solution 'SHELXTL version 6.12 (Bruker, 2001)'
_diffrn_ambient_temperature 120(2)
_diffrn_detector_area_resol_mean 8
_diffrn_measured_fraction_theta_full 1.000
_diffrn_measured_fraction_theta_max 1.000
_diffrn_measurement_device_type 'Bruker SMART CCD 6K area detector'
_diffrn_measurement_method \w-scans
_diffrn_radiation_monochromator graphite
_diffrn_radiation_source 'fine-focus sealed tube'
_diffrn_radiation_type MoK\a
_diffrn_radiation_wavelength 0.71073
_diffrn_reflns_av_R_equivalents 0.0241
_diffrn_reflns_av_sigmaI/netI 0.0263
_diffrn_reflns_limit_h_max 10
_diffrn_reflns_limit_h_min -10
_diffrn_reflns_limit_k_max 15
_diffrn_reflns_limit_k_min -15
_diffrn_reflns_limit_l_max 22
_diffrn_reflns_limit_l_min -22
_diffrn_reflns_number 18775
_diffrn_reflns_theta_full 27.26
_diffrn_reflns_theta_max 27.26
_diffrn_reflns_theta_min 2.05
_diffrn_standards_number 0
_exptl_absorpt_coefficient_mu 0.896
_exptl_absorpt_correction_T_max 1.0000
_exptl_absorpt_correction_T_min 0.8416
_exptl_absorpt_correction_type multi-scan
_exptl_absorpt_process_details 'SADABS (G.M.Sheldrick, 1997)'
_exptl_crystal_colour orange
_exptl_crystal_density_diffrn 1.388
_exptl_crystal_density_method 'not measured'
_exptl_crystal_description block
_exptl_crystal_F_000 752
_refine_diff_density_max 0.286
_refine_diff_density_min -0.188
_refine_diff_density_rms 0.039
_refine_ls_abs_structure_details 'Flack H D (1983), Acta Cryst. A39, 876-881'
_refine_ls_abs_structure_Flack 0.019(9)
_refine_ls_extinction_method none
_refine_ls_goodness_of_fit_ref 1.059
_refine_ls_hydrogen_treatment mixed
_refine_ls_matrix_type full
_refine_ls_number_parameters 224
_refine_ls_number_reflns 3836
_refine_ls_number_restraints 0
_refine_ls_restrained_S_all 1.059
_refine_ls_R_factor_all 0.0215
_refine_ls_R_factor_gt 0.0205
_refine_ls_shift/su_max 0.001
_refine_ls_shift/su_mean 0.000
_refine_ls_structure_factor_coef Fsqd
_refine_ls_weighting_details 'calc w=1/[\s^2^(Fo^2^)+(0.0256P)^2^+0.2483P] where P=(Fo^2^+2Fc^2^)/3'
_refine_ls_weighting_scheme calc
_refine_ls_wR_factor_gt 0.0523
_refine_ls_wR_factor_ref 0.0527
_reflns_Friedel_coverage 0.74
_reflns_number_gt 3710
_reflns_number_total 3836
_reflns_threshold_expression I>2\s(I)
_cod_data_source_file om070038lsi20070114_012246.cif
_cod_data_source_block (4)
_cod_depositor_comments
;
The following automatic conversions were performed:

'_symmetry_cell_setting' value 'Orthorhombic' changed to
'orthorhombic' according to
/home/saulius/struct/CIF-dictionaries/cif_core.dic dictionary named
'cif_core.dic' version 2.4.1 from 2010-06-29.

Automatic conversion script
Id: cif_fix_values 1715 2011-07-08 13:25:40Z adriana 
;
_cod_database_code 4073056

loop_
_symmetry_equiv_pos_as_xyz
'x, y, z'
'-x+1/2, -y, z+1/2'
'-x, y+1/2, -z+1/2'
'x+1/2, -y+1/2, -z'

loop_
_atom_site_label
_atom_site_type_symbol
_atom_site_fract_x
_atom_site_fract_y
_atom_site_fract_z
_atom_site_U_iso_or_equiv
_atom_site_adp_type
_atom_site_occupancy
_atom_site_symmetry_multiplicity
_atom_site_calc_flag
_atom_site_refinement_flags
Fe Fe 0.09903(2) 0.717800(15) 0.204401(11) 0.01717(6) Uani 1 1 d .
O1 O 0.32818(14) 1.00223(9) 0.24546(7) 0.0268(2) Uani 1 1 d .
H01 H 0.416(3) 1.0289(18) 0.2325(12) 0.043(6) Uiso 1 1 d .
O2 O 0.49606(13) 0.84996(10) 0.28075(6) 0.0246(2) Uani 1 1 d .
H02 H 0.480(3) 0.7943(17) 0.2892(12) 0.035(6) Uiso 1 1 d .
O3 O 0.41640(13) 0.63350(8) 0.31705(5) 0.0215(2) Uani 1 1 d .
N N 0.25162(14) 0.59651(10) 0.41856(7) 0.0178(2) Uani 1 1 d .
B B 0.3436(2) 0.89499(14) 0.27014(9) 0.0200(3) Uani 1 1 d .
C1 C 0.18009(16) 0.82957(11) 0.28387(8) 0.0175(3) Uani 1 1 d .
C2 C 0.15339(16) 0.72063(12) 0.31748(7) 0.0165(3) Uani 1 1 d .
C3 C -0.01703(17) 0.69090(11) 0.30668(8) 0.0189(3) Uani 1 1 d .
H3 H -0.0679 0.6238 0.3231 0.023 Uiso 1 1 d R
C4 C -0.09565(17) 0.77920(11) 0.26725(7) 0.0196(2) Uani 1 1 d .
H4 H -0.2083 0.7815 0.2524 0.023 Uiso 1 1 d R
C5 C 0.02311(17) 0.86364(12) 0.25387(8) 0.0193(3) Uani 1 1 d .
H5 H 0.0021 0.9323 0.2288 0.023 Uiso 1 1 d R
C6 C 0.2913(2) 0.67602(13) 0.13466(9) 0.0290(3) Uani 1 1 d .
H6 H 0.4045 0.6913 0.1438 0.035 Uiso 1 1 d R
C7 C 0.2056(2) 0.57945(12) 0.15792(9) 0.0249(3) Uani 1 1 d .
H7 H 0.2510 0.5186 0.1854 0.030 Uiso 1 1 d R
C8 C 0.0397(2) 0.58927(12) 0.13308(9) 0.0254(3) Uani 1 1 d .
H8 H -0.0456 0.5363 0.1410 0.030 Uiso 1 1 d R
C9 C 0.0239(2) 0.69294(13) 0.09417(9) 0.0293(4) Uani 1 1 d .
H9 H -0.0739 0.7212 0.0714 0.035 Uiso 1 1 d R
C10 C 0.1796(2) 0.74624(13) 0.09543(9) 0.0318(4) Uani 1 1 d .
H10 H 0.2047 0.8167 0.0737 0.038 Uiso 1 1 d R
C11 C 0.28342(18) 0.64720(11) 0.35169(8) 0.0177(3) Uani 1 1 d .
C12 C 0.36030(17) 0.50537(11) 0.44685(8) 0.0188(3) Uani 1 1 d .
H12 H 0.3142 0.4819 0.4972 0.023 Uiso 1 1 d R
C13 C 0.53825(18) 0.54090(13) 0.46186(9) 0.0246(3) Uani 1 1 d .
H13A H 0.5393 0.6039 0.4974 0.035(3) Uiso 1 1 d R
H13B H 0.5901 0.5631 0.4137 0.035(3) Uiso 1 1 d R
H13C H 0.5995 0.4785 0.4841 0.035(3) Uiso 1 1 d R
C14 C 0.3479(2) 0.40408(12) 0.39471(9) 0.0247(3) Uani 1 1 d .
H14A H 0.2317 0.3840 0.3879 0.034(3) Uiso 1 1 d R
H14B H 0.4073 0.3415 0.4177 0.034(3) Uiso 1 1 d R
H14C H 0.3968 0.4217 0.3450 0.034(3) Uiso 1 1 d R
C15 C 0.11924(18) 0.63290(12) 0.47125(8) 0.0212(3) Uani 1 1 d .
H15 H 0.0580 0.6948 0.4458 0.025 Uiso 1 1 d R
C16 C 0.1953(2) 0.67982(13) 0.54467(9) 0.0273(3) Uani 1 1 d .
H16A H 0.2730 0.7394 0.5318 0.039(3) Uiso 1 1 d R
H16B H 0.2537 0.6204 0.5718 0.039(3) Uiso 1 1 d R
H16C H 0.1078 0.7096 0.5773 0.039(3) Uiso 1 1 d R
C17 C -0.00427(19) 0.54004(14) 0.48742(10) 0.0297(3) Uani 1 1 d .
H17A H -0.0517 0.5138 0.4393 0.038(3) Uiso 1 1 d R
H17B H -0.0924 0.5684 0.5203 0.038(3) Uiso 1 1 d R
H17C H 0.0520 0.4783 0.5130 0.038(3) Uiso 1 1 d R

loop_
_atom_site_aniso_label
_atom_site_aniso_U_11
_atom_site_aniso_U_22
_atom_site_aniso_U_33
_atom_site_aniso_U_23
_atom_site_aniso_U_13
_atom_site_aniso_U_12
Fe 0.01952(9) 0.01543(8) 0.01656(9) -0.00003(7) 0.00129(8) 0.00058(8)
O1 0.0206(5) 0.0184(5) 0.0414(7) 0.0046(4) 0.0047(5) -0.0017(4)
O2 0.0193(5) 0.0247(5) 0.0299(6) 0.0074(5) 0.0004(4) -0.0005(4)
O3 0.0195(5) 0.0217(5) 0.0234(5) 0.0043(4) 0.0048(4) 0.0045(4)
N 0.0183(6) 0.0170(5) 0.0181(6) 0.0012(4) 0.0010(5) 0.0035(5)
B 0.0213(7) 0.0206(7) 0.0182(7) -0.0008(6) 0.0013(6) -0.0004(6)
C1 0.0176(6) 0.0171(6) 0.0177(7) -0.0016(5) 0.0019(5) 0.0021(5)
C2 0.0169(6) 0.0175(6) 0.0151(6) -0.0003(5) 0.0022(4) 0.0022(5)
C3 0.0175(6) 0.0195(6) 0.0198(7) -0.0006(5) 0.0036(5) -0.0004(5)
C4 0.0160(6) 0.0231(6) 0.0196(6) -0.0007(5) 0.0017(5) 0.0018(7)
C5 0.0211(7) 0.0177(6) 0.0191(7) -0.0001(5) 0.0018(5) 0.0035(5)
C6 0.0307(8) 0.0304(8) 0.0259(8) -0.0080(6) 0.0109(7) -0.0003(7)
C7 0.0339(8) 0.0202(7) 0.0206(7) -0.0043(5) 0.0034(6) 0.0062(6)
C8 0.0339(8) 0.0226(7) 0.0196(7) -0.0050(6) -0.0008(6) -0.0019(6)
C9 0.0424(9) 0.0291(8) 0.0165(7) -0.0037(6) -0.0043(6) 0.0093(7)
C10 0.0524(11) 0.0234(8) 0.0195(7) 0.0008(5) 0.0121(7) -0.0013(7)
C11 0.0197(6) 0.0149(6) 0.0184(6) -0.0011(5) 0.0005(5) 0.0009(5)
C12 0.0199(7) 0.0168(6) 0.0197(7) 0.0020(5) 0.0012(5) 0.0029(5)
C13 0.0209(7) 0.0256(7) 0.0274(8) 0.0048(6) -0.0037(6) 0.0016(6)
C14 0.0314(8) 0.0180(6) 0.0249(7) -0.0006(5) 0.0012(6) 0.0012(6)
C15 0.0204(7) 0.0231(7) 0.0200(7) 0.0032(5) 0.0043(6) 0.0035(6)
C16 0.0353(9) 0.0257(7) 0.0208(7) -0.0009(6) 0.0032(6) 0.0084(6)
C17 0.0226(8) 0.0349(8) 0.0316(8) 0.0088(7) 0.0039(7) -0.0011(7)

loop_
_atom_type_symbol
_atom_type_description
_atom_type_scat_dispersion_real
_atom_type_scat_dispersion_imag
_atom_type_scat_source
C C 0.0033 0.0016 'International Tables Vol C Tables 4.2.6.8 and 6.1.1.4'
H H 0.0000 0.0000 'International Tables Vol C Tables 4.2.6.8 and 6.1.1.4'
B B 0.0013 0.0007 'International Tables Vol C Tables 4.2.6.8 and 6.1.1.4'
N N 0.0061 0.0033 'International Tables Vol C Tables 4.2.6.8 and 6.1.1.4'
O O 0.0106 0.0060 'International Tables Vol C Tables 4.2.6.8 and 6.1.1.4'
Fe Fe 0.3463 0.8444 'International Tables Vol C Tables 4.2.6.8 and 6.1.1.4'

loop_
_geom_angle_atom_site_label_1
_geom_angle_atom_site_label_2
_geom_angle_atom_site_label_3
_geom_angle
C2 Fe C7 108.13(6)
C2 Fe C1 41.74(6)
C7 Fe C1 132.12(6)
C2 Fe C6 114.99(6)
C7 Fe C6 40.45(6)
C1 Fe C6 108.90(6)
C2 Fe C8 131.35(6)
C7 Fe C8 40.62(7)
C1 Fe C8 171.50(6)
C6 Fe C8 68.18(7)
C2 Fe C10 146.99(7)
C7 Fe C10 68.21(6)
C1 Fe C10 115.07(6)
C6 Fe C10 40.50(7)
C8 Fe C10 68.33(7)
C2 Fe C9 171.08(7)
C7 Fe C9 68.33(6)
C1 Fe C9 146.58(6)
C6 Fe C9 68.08(7)
C8 Fe C9 40.78(6)
C10 Fe C9 40.45(8)
C2 Fe C5 68.77(6)
C7 Fe C5 172.46(6)
C1 Fe C5 41.09(5)
C6 Fe C5 133.80(6)
C8 Fe C5 146.49(6)
C10 Fe C5 110.35(6)
C9 Fe C5 115.75(6)
C2 Fe C3 41.31(5)
C7 Fe C3 114.49(6)
C1 Fe C3 69.83(5)
C6 Fe C3 146.55(6)
C8 Fe C3 107.91(6)
C10 Fe C3 171.29(7)
C9 Fe C3 131.72(7)
C5 Fe C3 68.10(6)
C2 Fe C4 68.81(5)
C7 Fe C4 145.91(6)
C1 Fe C4 69.31(5)
C6 Fe C4 172.60(6)
C8 Fe C4 114.64(6)
C10 Fe C4 133.09(6)
C9 Fe C4 109.19(6)
C5 Fe C4 40.36(5)
C3 Fe C4 40.33(5)
B O1 H01 112.4(15)
B O2 H02 103.9(18)
C11 N C15 123.24(11)
C11 N C12 120.59(11)
C15 N C12 115.95(11)
O2 B O1 120.12(14)
O2 B C1 123.37(13)
O1 B C1 116.51(13)
C5 C1 C2 105.86(11)
C5 C1 B 123.57(12)
C2 C1 B 130.06(12)
C5 C1 Fe 69.69(8)
C2 C1 Fe 68.66(7)
B C1 Fe 119.95(9)
C3 C2 C1 108.27(12)
C3 C2 C11 125.54(13)
C1 C2 C11 126.01(12)
C3 C2 Fe 70.08(8)
C1 C2 Fe 69.59(7)
C11 C2 Fe 122.21(9)
C4 C3 C2 108.06(12)
C4 C3 Fe 70.25(8)
C2 C3 Fe 68.62(7)
C4 C3 H3 126.0
C2 C3 H3 126.0
Fe C3 H3 126.7
C3 C4 C5 108.10(12)
C3 C4 Fe 69.41(8)
C5 C4 Fe 69.37(8)
C3 C4 H4 126.0
C5 C4 H4 125.9
Fe C4 H4 126.9
C4 C5 C1 109.70(12)
C4 C5 Fe 70.27(8)
C1 C5 Fe 69.22(8)
C4 C5 H5 125.2
C1 C5 H5 125.1
Fe C5 H5 126.9
C7 C6 C10 108.35(15)
C7 C6 Fe 69.75(9)
C10 C6 Fe 69.90(9)
C7 C6 H6 125.8
C10 C6 H6 125.8
Fe C6 H6 126.1
C6 C7 C8 108.04(14)
C6 C7 Fe 69.81(9)
C8 C7 Fe 69.75(9)
C6 C7 H7 126.0
C8 C7 H7 126.0
Fe C7 H7 126.0
C7 C8 C9 107.72(15)
C7 C8 Fe 69.63(9)
C9 C8 Fe 69.74(8)
C7 C8 H8 126.1
C9 C8 H8 126.1
Fe C8 H8 126.0
C10 C9 C8 107.92(15)
C10 C9 Fe 69.75(9)
C8 C9 Fe 69.47(8)
C10 C9 H9 126.1
C8 C9 H9 126.0
Fe C9 H9 126.3
C9 C10 C6 107.97(14)
C9 C10 Fe 69.80(9)
C6 C10 Fe 69.60(9)
C9 C10 H10 126.0
C6 C10 H10 126.0
Fe C10 H10 126.2
O3 C11 N 121.97(13)
O3 C11 C2 119.35(12)
N C11 C2 118.67(12)
N C12 C14 110.37(11)
N C12 C13 114.23(11)
C14 C12 C13 112.85(12)
N C12 H12 106.3
C14 C12 H12 106.2
C13 C12 H12 106.3
C12 C13 H13A 109.5
C12 C13 H13B 109.5
H13A C13 H13B 109.5
C12 C13 H13C 109.5
H13A C13 H13C 109.5
H13B C13 H13C 109.5
C12 C14 H14A 109.5
C12 C14 H14B 109.5
H14A C14 H14B 109.5
C12 C14 H14C 109.5
H14A C14 H14C 109.5
H14B C14 H14C 109.5
N C15 C17 112.05(12)
N C15 C16 109.87(12)
C17 C15 C16 112.13(12)
N C15 H15 107.5
C17 C15 H15 107.5
C16 C15 H15 107.5
C15 C16 H16A 109.5
C15 C16 H16B 109.5
H16A C16 H16B 109.5
C15 C16 H16C 109.5
H16A C16 H16C 109.5
H16B C16 H16C 109.5
C15 C17 H17A 109.5
C15 C17 H17B 109.5
H17A C17 H17B 109.5
C15 C17 H17C 109.5
H17A C17 H17C 109.5
H17B C17 H17C 109.5

loop_
_geom_bond_atom_site_label_1
_geom_bond_atom_site_label_2
_geom_bond_distance
Fe C2 2.0310(13)
Fe C7 2.0430(14)
Fe C1 2.0437(13)
Fe C6 2.0438(16)
Fe C8 2.0446(15)
Fe C10 2.0476(15)
Fe C9 2.0482(15)
Fe C5 2.0499(14)
Fe C3 2.0506(14)
Fe C4 2.0617(13)
O1 B 1.3650(19)
O1 H01 0.81(2)
O2 B 1.3619(19)
O2 H02 0.70(2)
O3 C11 1.2484(18)
N C11 1.3461(18)
N C15 1.4820(17)
N C12 1.4905(17)
B C1 1.560(2)
C1 C5 1.4368(19)
C1 C2 1.4518(19)
C2 C3 1.4397(19)
C2 C11 1.5001(19)
C3 C4 1.4177(19)
C3 H3 0.9500
C4 C5 1.418(2)
C4 H4 0.9500
C5 H5 0.9500
C6 C7 1.413(2)
C6 C10 1.416(3)
C6 H6 0.9500
C7 C8 1.419(2)
C7 H7 0.9500
C8 C9 1.426(2)
C8 H8 0.9500
C9 C10 1.416(3)
C9 H9 0.9500
C10 H10 0.9500
C12 C14 1.525(2)
C12 C13 1.528(2)
C12 H12 1.0000
C13 H13A 0.9800
C13 H13B 0.9800
C13 H13C 0.9800
C14 H14A 0.9800
C14 H14B 0.9800
C14 H14C 0.9800
C15 C17 1.526(2)
C15 C16 1.535(2)
C15 H15 1.0000
C16 H16A 0.9800
C16 H16B 0.9800
C16 H16C 0.9800
C17 H17A 0.9800
C17 H17B 0.9800
C17 H17C 0.9800

loop_
_geom_hbond_atom_site_label_D
_geom_hbond_atom_site_label_H
_geom_hbond_atom_site_label_A
_geom_hbond_distance_DH
_geom_hbond_distance_HA
_geom_hbond_distance_DA
_geom_hbond_angle_DHA
_geom_hbond_site_symmetry_A
O1 H01 O3 0.81(2) 2.05(2) 2.8247(15) 161(2) 3_655
O2 H02 O3 0.70(2) 2.06(2) 2.7544(15) 176(2) .

loop_
_geom_torsion_atom_site_label_1
_geom_torsion_atom_site_label_2
_geom_torsion_atom_site_label_3
_geom_torsion_atom_site_label_4
_geom_torsion
O2 B C1 C5 -162.33(14)
O1 B C1 C5 16.9(2)
O2 B C1 C2 8.4(2)
O1 B C1 C2 -172.38(13)
C5 C1 C2 C3 0.48(14)
B C1 C2 C3 -171.45(13)
C5 C1 C2 C11 175.73(12)
B C1 C2 C11 3.8(2)
C1 C2 C3 C4 -0.06(14)
C11 C2 C3 C4 -175.34(12)
C3 C4 C5 C1 0.71(16)
C2 C1 C5 C4 -0.73(15)
B C1 C5 C4 171.86(12)
B C1 C5 Fe 113.16(13)
C10 C6 C7 C8 0.05(17)
C6 C7 C8 C9 0.04(17)
C7 C8 C9 C10 -0.12(16)
C8 C9 C10 C6 0.16(17)
C7 C6 C10 C9 -0.13(17)
C15 N C11 O3 162.69(13)
C12 N C11 O3 -11.7(2)
C15 N C11 C2 -18.4(2)
C12 N C11 C2 167.23(12)
C3 C2 C11 O3 129.11(14)
C1 C2 C11 O3 -45.4(2)
C3 C2 C11 N -49.84(19)
C1 C2 C11 N 135.70(13)
C11 N C12 C14 -66.22(16)
C15 N C12 C14 119.01(13)
C11 N C12 C13 62.20(17)
C15 N C12 C13 -112.57(14)
C11 N C15 C17 122.15(14)
C12 N C15 C17 -63.23(15)
C11 N C15 C16 -112.50(14)
C12 N C15 C16 62.12(15)
